data_4068464
loop_
_publ_author_name
'Knispel, Christina'
'Limberg, Christian'
'Mehring, Michael'

_publ_section_title
;
 Opening of Bent Bi&#x2212;C Bonds by Silanols To Give Stable
 Cp2Mo(\m-BiOR)2MoCp2Complexes
;
_journal_issue 2
_journal_name_full Organometallics
_journal_page_first 646
_journal_paper_doi 10.1021/om8008662
_journal_volume 28
_journal_year 2009
_chemical_formula_moiety 'C82 H70 Bi2 Mo O4 Si4'
_chemical_formula_sum 'C82 H70 Bi2 Mo O4 Si4'
_chemical_formula_weight 1745.64
_chemical_name_systematic
; 
 Di(\h^5^-cyclopentadienyl)molybdenum-bis(bismuthdi(tri
phenylsilanolat)) 
;
_space_group_IT_number 13
_symmetry_cell_setting monoclinic
_symmetry_space_group_name_Hall '-P 2yac'
_symmetry_space_group_name_H-M 'P 1 2/n 1'
_atom_sites_solution_hydrogens geom
_atom_sites_solution_primary direct
_atom_sites_solution_secondary difmap
_audit_creation_method SHELXL-97
_cell_angle_alpha 90.00
_cell_angle_beta 107.421(2)
_cell_angle_gamma 90.00
_cell_formula_units_Z 4
_cell_length_a 23.6397(4)
_cell_length_b 11.3979(2)
_cell_length_c 27.0463(4)
_cell_measurement_reflns_used 5000
_cell_measurement_temperature 150(2)
_cell_measurement_theta_max 25
_cell_measurement_theta_min 5
_cell_volume 6953.2(2)
_computing_cell_refinement 'X-AREA (Stoe & Cie, 2002)'
_computing_data_collection 'X-AREA (Stoe & Cie, 2002)'
_computing_data_reduction 'X-RED (Stoe & Cie, 2002)'
_computing_molecular_graphics 'DIAMOND (Brandenburg & Berndt, 1999)'
_computing_publication_material 'SHELXL97 (Sheldrick, 1997)'
_computing_structure_refinement 'SHELXL97 (Sheldrick, 1997)'
_computing_structure_solution 'SIR2004 (Burla et al., 2005)'
_diffrn_ambient_temperature 150(2)
_diffrn_detector_area_resol_mean 6.67
_diffrn_measured_fraction_theta_full 0.997
_diffrn_measured_fraction_theta_max 0.997
_diffrn_measurement_device 'Stoe IPDS-2t diffractometer'
_diffrn_measurement_method '\w-rotation,\w-incr.=1\%,270 exposures'
_diffrn_radiation_collimation '0.5 mm diameter monocapillary'
_diffrn_radiation_monochromator 'planar graphite'
_diffrn_radiation_source 'long fine focus sealed X-ray tube'
_diffrn_radiation_type MoK\a
_diffrn_radiation_wavelength 0.71073
_diffrn_reflns_av_R_equivalents 0.1468
_diffrn_reflns_av_sigmaI/netI 0.0344
_diffrn_reflns_limit_h_max 28
_diffrn_reflns_limit_h_min -29
_diffrn_reflns_limit_k_max 14
_diffrn_reflns_limit_k_min -14
_diffrn_reflns_limit_l_max 33
_diffrn_reflns_limit_l_min -34
_diffrn_reflns_number 105865
_diffrn_reflns_theta_full 26.50
_diffrn_reflns_theta_max 26.50
_diffrn_reflns_theta_min 3.24
_diffrn_standards_decay_% 0
_diffrn_standards_interval_count 0
_diffrn_standards_interval_time 0
_diffrn_standards_number 0
_exptl_absorpt_coefficient_mu 5.348
_exptl_absorpt_correction_T_max 0.2771
_exptl_absorpt_correction_T_min 0.1795
_exptl_absorpt_correction_type refdelf
_exptl_absorpt_process_details
;
The correction was carried out by ABSCOR (Stoe, 1997), a modification of
DIFABS (Walker, N. & Stuart, D. (1983). Acta Cryst. A39, 158-166.
In contrary to DIFABS, ABSCOR loads F^2^ values instead of F ones.
;
_exptl_crystal_colour orange
_exptl_crystal_density_diffrn 1.668
_exptl_crystal_density_method none
_exptl_crystal_description block
_exptl_crystal_F_000 3432
_exptl_crystal_size_max 0.40
_exptl_crystal_size_mid 0.36
_exptl_crystal_size_min 0.24
_refine_diff_density_max 1.133
_refine_diff_density_min -1.041
_refine_diff_density_rms 0.091
_refine_ls_extinction_coef 0.00017(2)
_refine_ls_extinction_expression Fc^*^=kFc[1+0.001xFc^2^\l^3^/sin(2\q)]^-1/4^
_refine_ls_extinction_method SHELXL
_refine_ls_goodness_of_fit_ref 0.931
_refine_ls_hydrogen_treatment constr
_refine_ls_matrix_type full
_refine_ls_number_parameters 840
_refine_ls_number_reflns 14379
_refine_ls_number_restraints 0
_refine_ls_restrained_S_all 0.931
_refine_ls_R_factor_all 0.0393
_refine_ls_R_factor_gt 0.0266
_refine_ls_shift/su_max 0.005
_refine_ls_shift/su_mean 0.000
_refine_ls_structure_factor_coef Fsqd
_refine_ls_weighting_details 'calc w=1/[\s^2^(Fo^2^)+(0.0305P)^2^] where P=(Fo^2^+2Fc^2^)/3'
_refine_ls_weighting_scheme calc
_refine_ls_wR_factor_gt 0.0511
_refine_ls_wR_factor_ref 0.0536
_reflns_number_gt 11765
_reflns_number_total 14379
_reflns_threshold_expression I>2sigma(I)
_cod_data_source_file om8008662_si_001.cif
_cod_data_source_block 3
_cod_depositor_comments
;
The following automatic conversions were performed:

'_symmetry_cell_setting' value 'Monoclinic' changed to 'monoclinic'
according to /home/saulius/struct/CIF-dictionaries/cif_core.dic
dictionary named 'cif_core.dic' version 2.4.2 from 2011-04-26.

Automatic conversion script
Id: cif_fix_values 1715 2011-07-08 13:25:40Z adriana 
;
_cod_original_sg_symbol_H-M 'P 2/n'
_cod_database_code 4068464

loop_
_symmetry_equiv_pos_as_xyz
'x, y, z'
'-x+1/2, y, -z+1/2'
'-x, -y, -z'
'x-1/2, -y, z-1/2'

loop_
_atom_site_label
_atom_site_type_symbol
_atom_site_fract_x
_atom_site_fract_y
_atom_site_fract_z
_atom_site_U_iso_or_equiv
_atom_site_adp_type
_atom_site_occupancy
_atom_site_symmetry_multiplicity
_atom_site_calc_flag
_atom_site_refinement_flags
C1 C 0.27824(17) 0.5692(4) 0.67476(16) 0.0316(9) Uani 1 1 d .
H1 H 0.2601 0.6189 0.6436 0.038 Uiso 1 1 calc R
C2 C 0.26164(17) 0.4549(4) 0.68249(16) 0.0324(9) Uani 1 1 d .
H2 H 0.2301 0.4077 0.6575 0.039 Uiso 1 1 calc R
C3 C 0.30189(17) 0.4132(3) 0.72959(15) 0.0288(8) Uani 1 1 d .
H3 H 0.3034 0.3313 0.7432 0.035 Uiso 1 1 calc R
C4 C 0.34242(16) 0.5034(4) 0.75144(15) 0.0300(8) Uani 1 1 d .
H4A H 0.3778 0.4968 0.7828 0.036 Uiso 1 1 calc R
C5 C 0.32791(17) 0.5997(4) 0.71727(16) 0.0305(9) Uani 1 1 d .
H5 H 0.3509 0.6746 0.7209 0.037 Uiso 1 1 calc R
C6 C 0.19784(17) 1.0436(3) 0.84127(15) 0.0287(8) Uani 1 1 d .
C7 C 0.23853(17) 0.9898(4) 0.88350(15) 0.0312(8) Uani 1 1 d .
H7 H 0.2479 0.9093 0.8810 0.037 Uiso 1 1 calc R
C8 C 0.2657(2) 1.0501(4) 0.92893(18) 0.0439(11) Uani 1 1 d .
H8A H 0.2938 1.0114 0.9567 0.053 Uiso 1 1 calc R
C9 C 0.2520(2) 1.1668(4) 0.93387(18) 0.0487(12) Uani 1 1 d .
H9 H 0.2702 1.2081 0.9651 0.058 Uiso 1 1 calc R
C10 C 0.2117(2) 1.2225(4) 0.89298(19) 0.0479(12) Uani 1 1 d .
H10 H 0.2018 1.3024 0.8960 0.058 Uiso 1 1 calc R
C11 C 0.1855(2) 1.1619(4) 0.84750(17) 0.0367(9) Uani 1 1 d .
H11 H 0.1583 1.2020 0.8196 0.044 Uiso 1 1 calc R
C12 C 0.08750(16) 0.9024(4) 0.79896(15) 0.0302(8) Uani 1 1 d .
C13 C 0.07413(18) 0.9422(4) 0.84270(17) 0.0376(10) Uani 1 1 d .
H13 H 0.0980 1.0018 0.8633 0.045 Uiso 1 1 calc R
C14 C 0.0269(2) 0.8972(5) 0.8573(2) 0.0499(12) Uani 1 1 d .
H14 H 0.0189 0.9259 0.8875 0.060 Uiso 1 1 calc R
C15 C -0.00786(19) 0.8116(5) 0.8281(2) 0.0518(13) Uani 1 1 d .
H15 H -0.0398 0.7797 0.8382 0.062 Uiso 1 1 calc R
C16 C 0.00341(19) 0.7717(5) 0.7839(2) 0.0518(13) Uani 1 1 d .
H16 H -0.0213 0.7132 0.7633 0.062 Uiso 1 1 calc R
C17 C 0.05062(18) 0.8163(4) 0.76942(17) 0.0395(10) Uani 1 1 d .
H17 H 0.0580 0.7877 0.7389 0.047 Uiso 1 1 calc R
C18 C 0.12989(17) 1.0697(3) 0.72772(15) 0.0293(8) Uani 1 1 d .
C19 C 0.0759(2) 1.1282(4) 0.71651(17) 0.0442(11) Uani 1 1 d .
H19 H 0.0492 1.1104 0.7356 0.053 Uiso 1 1 calc R
C20 C 0.0607(3) 1.2121(5) 0.6778(2) 0.0563(14) Uani 1 1 d .
H20 H 0.0241 1.2528 0.6711 0.068 Uiso 1 1 calc R
C21 C 0.0976(3) 1.2366(4) 0.64933(19) 0.0560(14) Uani 1 1 d .
H21 H 0.0863 1.2932 0.6224 0.067 Uiso 1 1 calc R
C22 C 0.1513(2) 1.1800(4) 0.65913(17) 0.0430(11) Uani 1 1 d .
H22 H 0.1771 1.1972 0.6391 0.052 Uiso 1 1 calc R
C23 C 0.16710(18) 1.0982(3) 0.69836(16) 0.0317(9) Uani 1 1 d .
H23 H 0.2045 1.0602 0.7055 0.038 Uiso 1 1 calc R
C24 C 0.01323(15) 0.8080(4) 0.58319(15) 0.0289(8) Uani 1 1 d .
C25 C 0.01634(18) 0.9197(4) 0.60424(17) 0.0367(10) Uani 1 1 d .
H25 H 0.0431 0.9348 0.6376 0.044 Uiso 1 1 calc R
C26 C -0.0194(2) 1.0100(4) 0.5770(2) 0.0480(12) Uani 1 1 d .
H26 H -0.0169 1.0861 0.5918 0.058 Uiso 1 1 calc R
C27 C -0.0583(2) 0.9889(5) 0.52847(19) 0.0473(12) Uani 1 1 d .
H27 H -0.0827 1.0503 0.5100 0.057 Uiso 1 1 calc R
C28 C -0.06162(18) 0.8797(5) 0.50709(18) 0.0458(12) Uani 1 1 d .
H28 H -0.0883 0.8652 0.4736 0.055 Uiso 1 1 calc R
C29 C -0.02611(17) 0.7900(4) 0.53422(16) 0.0381(10) Uani 1 1 d .
H29 H -0.0288 0.7144 0.5189 0.046 Uiso 1 1 calc R
C30 C 0.11483(15) 0.6517(4) 0.57957(14) 0.0276(8) Uani 1 1 d .
C31 C 0.13920(15) 0.7454(4) 0.55927(14) 0.0300(9) Uani 1 1 d .
H31 H 0.1261 0.8230 0.5627 0.036 Uiso 1 1 calc R
C32 C 0.18202(17) 0.7278(5) 0.53430(16) 0.0417(11) Uani 1 1 d .
H32 H 0.1984 0.7929 0.5214 0.050 Uiso 1 1 calc R
C33 C 0.20055(17) 0.6164(5) 0.52828(17) 0.0426(11) Uani 1 1 d .
H33 H 0.2296 0.6040 0.5110 0.051 Uiso 1 1 calc R
C34 C 0.17688(19) 0.5218(5) 0.54743(17) 0.0442(11) Uani 1 1 d .
H34 H 0.1894 0.4444 0.5429 0.053 Uiso 1 1 calc R
C35 C 0.13482(17) 0.5398(4) 0.57329(16) 0.0353(9) Uani 1 1 d .
H35 H 0.1195 0.4743 0.5869 0.042 Uiso 1 1 calc R
C36 C 0.01329(15) 0.5560(3) 0.61736(14) 0.0255(8) Uani 1 1 d .
C37 C -0.00694(17) 0.4848(4) 0.57374(16) 0.0346(9) Uani 1 1 d .
H37 H 0.0078 0.4971 0.5451 0.042 Uiso 1 1 calc R
C38 C -0.04809(18) 0.3961(4) 0.57112(18) 0.0413(11) Uani 1 1 d .
H38 H -0.0613 0.3487 0.5409 0.050 Uiso 1 1 calc R
C39 C -0.06944(18) 0.3773(4) 0.61210(19) 0.0422(11) Uani 1 1 d .
H39 H -0.0978 0.3171 0.6104 0.051 Uiso 1 1 calc R
C40 C -0.04982(18) 0.4461(4) 0.65614(18) 0.0393(10) Uani 1 1 d .
H40 H -0.0646 0.4328 0.6847 0.047 Uiso 1 1 calc R
C41 C -0.00872(16) 0.5341(4) 0.65867(15) 0.0306(8) Uani 1 1 d .
H41 H 0.0047 0.5804 0.6892 0.037 Uiso 1 1 calc R
C42 C 0.3480(2) 0.3831(6) 0.2670(5) 0.104(4) Uani 1 1 d .
H42 H 0.3686 0.4600 0.2769 0.124 Uiso 1 1 calc R
C43 C 0.3284(3) 0.3340(10) 0.2169(3) 0.096(3) Uani 1 1 d .
H43 H 0.3314 0.3705 0.1842 0.116 Uiso 1 1 calc R
C44 C 0.3114(3) 0.2275(9) 0.2224(3) 0.092(3) Uani 1 1 d .
H44 H 0.2981 0.1686 0.1939 0.110 Uiso 1 1 calc R
C45 C 0.3204(3) 0.2051(6) 0.2724(4) 0.091(3) Uani 1 1 d .
H45 H 0.3152 0.1269 0.2872 0.109 Uiso 1 1 calc R
C46 C 0.3420(3) 0.2977(10) 0.2994(2) 0.090(3) Uani 1 1 d .
H46 H 0.3567 0.3015 0.3381 0.108 Uiso 1 1 calc R
C47 C 0.26613(19) 0.3826(4) 0.43017(15) 0.0343(9) Uani 1 1 d .
C48 C 0.21291(18) 0.4367(4) 0.42622(18) 0.0408(10) Uani 1 1 d .
H48 H 0.2113 0.5200 0.4261 0.049 Uiso 1 1 calc R
C49 C 0.16146(19) 0.3737(4) 0.42243(19) 0.0437(11) Uani 1 1 d .
H49 H 0.1259 0.4145 0.4206 0.052 Uiso 1 1 calc R
C50 C 0.1613(2) 0.2543(4) 0.42129(17) 0.0391(10) Uani 1 1 d .
H50 H 0.1262 0.2113 0.4192 0.047 Uiso 1 1 calc R
C51 C 0.2124(3) 0.1989(5) 0.4232(3) 0.080(2) Uani 1 1 d .
H51 H 0.2133 0.1157 0.4219 0.096 Uiso 1 1 calc R
C52 C 0.2631(3) 0.2621(5) 0.4271(3) 0.081(2) Uani 1 1 d .
H52 H 0.2980 0.2202 0.4277 0.097 Uiso 1 1 calc R
C53 C 0.4001(2) 0.3640(5) 0.46510(17) 0.0515(14) Uani 1 1 d .
C54 C 0.4444(3) 0.3515(7) 0.4453(2) 0.084(2) Uani 1 1 d .
H54 H 0.4423 0.3929 0.4143 0.101 Uiso 1 1 calc R
C55 C 0.4948(3) 0.2809(7) 0.4669(3) 0.095(3) Uani 1 1 d .
H55 H 0.5258 0.2779 0.4513 0.114 Uiso 1 1 calc R
C56 C 0.4985(3) 0.2206(7) 0.5082(3) 0.094(3) Uani 1 1 d .
H56 H 0.5337 0.1781 0.5245 0.113 Uiso 1 1 calc R
C57 C 0.4498(3) 0.2171(7) 0.5297(3) 0.086(2) Uani 1 1 d .
H57 H 0.4508 0.1671 0.5581 0.104 Uiso 1 1 calc R
C58 C 0.4018(3) 0.2880(5) 0.5083(2) 0.0644(15) Uani 1 1 d .
H58 H 0.3692 0.2870 0.5220 0.077 Uiso 1 1 calc R
C59 C 0.33805(16) 0.5941(4) 0.47944(15) 0.0334(9) Uani 1 1 d .
C60 C 0.35437(16) 0.5828(4) 0.53303(16) 0.0353(9) Uani 1 1 d .
H60 H 0.3656 0.5079 0.5481 0.042 Uiso 1 1 calc R
C61 C 0.35469(17) 0.6774(4) 0.56482(16) 0.0403(11) Uani 1 1 d .
H61 H 0.3665 0.6674 0.6014 0.048 Uiso 1 1 calc R
C62 C 0.33803(18) 0.7857(4) 0.54376(18) 0.0430(11) Uani 1 1 d .
H62 H 0.3380 0.8509 0.5656 0.052 Uiso 1 1 calc R
C63 C 0.3213(2) 0.8002(5) 0.4907(2) 0.0496(12) Uani 1 1 d .
H63 H 0.3093 0.8752 0.4760 0.060 Uiso 1 1 calc R
C64 C 0.3220(2) 0.7056(5) 0.45899(19) 0.0490(12) Uani 1 1 d .
H64 H 0.3113 0.7167 0.4225 0.059 Uiso 1 1 calc R
C65 C 0.44505(16) 0.6694(4) 0.30830(15) 0.0300(8) Uani 1 1 d .
C66 C 0.48640(17) 0.6849(4) 0.28193(16) 0.0308(8) Uani 1 1 d .
H66 H 0.4772 0.7360 0.2528 0.037 Uiso 1 1 calc R
C67 C 0.54097(17) 0.6284(4) 0.29652(17) 0.0365(9) Uani 1 1 d .
H67 H 0.5682 0.6401 0.2773 0.044 Uiso 1 1 calc R
C68 C 0.55505(19) 0.5568(5) 0.3383(2) 0.0504(13) Uani 1 1 d .
H68 H 0.5922 0.5174 0.3483 0.060 Uiso 1 1 calc R
C69 C 0.5155(2) 0.5409(6) 0.3663(2) 0.073(2) Uani 1 1 d .
H69 H 0.5255 0.4911 0.3958 0.088 Uiso 1 1 calc R
C70 C 0.46118(19) 0.5979(6) 0.3512(2) 0.0573(15) Uani 1 1 d .
H70 H 0.4345 0.5872 0.3710 0.069 Uiso 1 1 calc R
C71 C 0.36319(19) 0.8485(4) 0.33670(19) 0.0404(10) Uani 1 1 d .
C72 C 0.4120(2) 0.9002(5) 0.3716(2) 0.0620(15) Uani 1 1 d .
H72 H 0.4504 0.8759 0.3716 0.074 Uiso 1 1 calc R
C73 C 0.4073(3) 0.9858(6) 0.4066(3) 0.081(2) Uani 1 1 d .
H73 H 0.4420 1.0192 0.4297 0.097 Uiso 1 1 calc R
C74 C 0.3545(3) 1.0208(5) 0.4078(3) 0.0737(18) Uani 1 1 d .
H74 H 0.3510 1.0762 0.4330 0.088 Uiso 1 1 calc R
C75 C 0.3050(3) 0.9771(5) 0.3727(3) 0.0706(18) Uani 1 1 d .
H75 H 0.2672 1.0067 0.3720 0.085 Uiso 1 1 calc R
C76 C 0.3085(2) 0.8900(4) 0.3377(2) 0.0486(12) Uani 1 1 d .
H76 H 0.2733 0.8588 0.3145 0.058 Uiso 1 1 calc R
C77 C 0.36851(17) 0.8317(4) 0.22835(19) 0.0368(10) Uani 1 1 d .
C78 C 0.4001(2) 0.9369(4) 0.2354(2) 0.0568(14) Uani 1 1 d .
H78 H 0.4186 0.9648 0.2695 0.068 Uiso 1 1 calc R
C79 C 0.4047(3) 1.0013(5) 0.1932(3) 0.0694(18) Uani 1 1 d .
H79 H 0.4277 1.0711 0.1988 0.083 Uiso 1 1 calc R
C80 C 0.3769(2) 0.9660(5) 0.1440(3) 0.0610(16) Uani 1 1 d .
H80 H 0.3800 1.0113 0.1154 0.073 Uiso 1 1 calc R
C81 C 0.3444(2) 0.8644(5) 0.1358(2) 0.0519(13) Uani 1 1 d .
H81 H 0.3239 0.8401 0.1015 0.062 Uiso 1 1 calc R
C82 C 0.3413(2) 0.7971(4) 0.17770(18) 0.0399(10) Uani 1 1 d .
H82 H 0.3199 0.7254 0.1715 0.048 Uiso 1 1 calc R
Bi1 Bi 0.192850(5) 0.767692(11) 0.695508(5) 0.02006(4) Uani 1 1 d .
Bi2 Bi 0.264580(6) 0.548211(13) 0.314532(5) 0.02613(4) Uani 1 1 d .
Mo1 Mo 0.2500 0.56508(4) 0.7500 0.01928(9) Uani 1 2 d S
Mo2 Mo 0.2500 0.34794(4) 0.2500 0.02528(10) Uani 1 2 d S
O1 O 0.19287(10) 0.8585(2) 0.76689(9) 0.0234(5) Uani 1 1 d .
O2 O 0.09959(10) 0.7208(2) 0.67671(9) 0.0255(5) Uani 1 1 d .
O3 O 0.34020(11) 0.5073(3) 0.37978(10) 0.0350(7) Uani 1 1 d .
O4 O 0.31722(11) 0.6449(2) 0.27426(10) 0.0304(6) Uani 1 1 d .
Si1 Si 0.15365(4) 0.96156(9) 0.78199(4) 0.0245(2) Uani 1 1 d .
Si2 Si 0.06218(4) 0.68527(9) 0.61797(4) 0.0235(2) Uani 1 1 d .
Si3 Si 0.33672(5) 0.46550(11) 0.43567(4) 0.0329(3) Uani 1 1 d .
Si4 Si 0.37015(4) 0.74134(10) 0.28700(4) 0.0295(2) Uani 1 1 d .

loop_
_atom_site_aniso_label
_atom_site_aniso_U_11
_atom_site_aniso_U_22
_atom_site_aniso_U_33
_atom_site_aniso_U_23
_atom_site_aniso_U_13
_atom_site_aniso_U_12
C1 0.033(2) 0.036(2) 0.029(2) 0.0009(17) 0.0150(16) 0.0119(17)
C2 0.0294(19) 0.035(2) 0.032(2) -0.0123(18) 0.0069(16) 0.0029(17)
C3 0.0323(19) 0.0203(18) 0.034(2) -0.0060(16) 0.0095(16) 0.0072(15)
C4 0.0206(17) 0.034(2) 0.032(2) -0.0082(17) 0.0036(15) 0.0065(15)
C5 0.0283(19) 0.029(2) 0.039(2) -0.0084(17) 0.0175(17) -0.0008(16)
C6 0.0304(19) 0.028(2) 0.0285(19) 0.0030(16) 0.0105(16) -0.0013(16)
C7 0.0298(19) 0.034(2) 0.029(2) 0.0032(17) 0.0077(16) 0.0014(16)
C8 0.045(3) 0.049(3) 0.034(2) 0.005(2) 0.0052(19) -0.008(2)
C9 0.066(3) 0.040(3) 0.036(2) -0.006(2) 0.009(2) -0.018(2)
C10 0.074(3) 0.024(2) 0.045(3) -0.003(2) 0.017(2) -0.010(2)
C11 0.050(3) 0.027(2) 0.033(2) 0.0024(17) 0.0116(19) -0.0026(18)
C12 0.0203(17) 0.037(2) 0.032(2) 0.0058(17) 0.0061(15) 0.0072(16)
C13 0.032(2) 0.046(3) 0.036(2) 0.001(2) 0.0122(18) 0.0017(19)
C14 0.035(2) 0.074(4) 0.046(3) -0.003(3) 0.020(2) 0.002(2)
C15 0.025(2) 0.080(4) 0.053(3) 0.004(3) 0.016(2) -0.005(2)
C16 0.026(2) 0.074(4) 0.056(3) -0.013(3) 0.013(2) -0.014(2)
C17 0.028(2) 0.054(3) 0.038(2) -0.007(2) 0.0117(18) -0.0023(19)
C18 0.037(2) 0.0222(19) 0.0279(19) -0.0007(15) 0.0079(16) 0.0077(16)
C19 0.051(3) 0.045(3) 0.036(2) 0.004(2) 0.012(2) 0.023(2)
C20 0.071(3) 0.047(3) 0.047(3) 0.006(2) 0.011(3) 0.038(3)
C21 0.094(4) 0.031(2) 0.035(2) 0.006(2) 0.007(3) 0.017(3)
C22 0.067(3) 0.028(2) 0.031(2) 0.0022(18) 0.010(2) -0.006(2)
C23 0.039(2) 0.0226(19) 0.032(2) 0.0012(16) 0.0084(17) 0.0011(16)
C24 0.0175(17) 0.040(2) 0.029(2) 0.0090(17) 0.0067(15) 0.0022(15)
C25 0.029(2) 0.040(2) 0.039(2) 0.0095(19) 0.0071(17) 0.0098(18)
C26 0.042(3) 0.043(3) 0.060(3) 0.014(2) 0.016(2) 0.015(2)
C27 0.035(2) 0.058(3) 0.050(3) 0.031(2) 0.015(2) 0.018(2)
C28 0.027(2) 0.073(4) 0.035(2) 0.021(2) 0.0057(18) 0.009(2)
C29 0.029(2) 0.054(3) 0.029(2) 0.0105(19) 0.0046(16) 0.0057(19)
C30 0.0186(16) 0.037(2) 0.0232(18) 0.0033(16) 0.0007(14) 0.0000(15)
C31 0.0202(17) 0.044(2) 0.0227(18) -0.0023(17) 0.0013(14) -0.0051(16)
C32 0.0252(19) 0.068(3) 0.031(2) -0.001(2) 0.0059(16) -0.014(2)
C33 0.0216(19) 0.075(3) 0.031(2) -0.005(2) 0.0075(16) 0.002(2)
C34 0.033(2) 0.058(3) 0.038(2) -0.003(2) 0.0039(19) 0.017(2)
C35 0.030(2) 0.042(2) 0.031(2) 0.0025(19) 0.0061(17) 0.0090(18)
C36 0.0177(16) 0.031(2) 0.0237(18) 0.0045(16) 0.0010(13) -0.0002(15)
C37 0.031(2) 0.039(2) 0.028(2) 0.0010(18) 0.0003(16) -0.0031(17)
C38 0.033(2) 0.038(2) 0.041(2) 0.000(2) -0.0066(19) -0.0046(19)
C39 0.026(2) 0.032(2) 0.062(3) 0.012(2) 0.002(2) -0.0031(17)
C40 0.028(2) 0.040(2) 0.050(3) 0.017(2) 0.0115(19) 0.0050(18)
C41 0.0248(18) 0.036(2) 0.0280(19) 0.0062(17) 0.0033(15) 0.0046(16)
C42 0.016(2) 0.042(3) 0.250(12) -0.051(5) 0.036(4) 0.002(2)
C43 0.058(4) 0.154(8) 0.096(5) 0.098(6) 0.053(4) 0.075(5)
C44 0.047(3) 0.140(7) 0.086(5) -0.074(6) 0.017(3) 0.014(4)
C45 0.087(5) 0.053(4) 0.162(9) 0.040(5) 0.082(6) 0.042(4)
C46 0.060(4) 0.163(8) 0.035(3) -0.016(4) -0.005(3) 0.077(5)
C47 0.043(2) 0.041(2) 0.0210(19) -0.0066(17) 0.0123(17) 0.0061(19)
C48 0.032(2) 0.033(2) 0.049(3) 0.000(2) -0.0014(19) 0.0034(18)
C49 0.029(2) 0.043(3) 0.053(3) 0.001(2) 0.0025(19) 0.0050(19)
C50 0.050(2) 0.040(3) 0.034(2) -0.0056(19) 0.0208(19) -0.006(2)
C51 0.071(4) 0.033(3) 0.158(7) -0.011(4) 0.068(5) -0.002(3)
C52 0.060(3) 0.042(3) 0.160(7) -0.015(4) 0.063(4) 0.010(3)
C53 0.040(2) 0.075(4) 0.030(2) -0.018(2) -0.0054(19) 0.022(2)
C54 0.061(4) 0.133(6) 0.061(4) 0.020(4) 0.024(3) 0.057(4)
C55 0.073(4) 0.134(7) 0.090(5) 0.038(5) 0.044(4) 0.058(5)
C56 0.073(4) 0.119(6) 0.066(4) -0.025(4) -0.018(3) 0.053(4)
C57 0.095(5) 0.089(5) 0.064(4) 0.007(4) 0.008(4) 0.043(4)
C58 0.066(4) 0.068(4) 0.060(3) -0.005(3) 0.022(3) 0.015(3)
C59 0.0198(17) 0.053(3) 0.028(2) -0.0102(19) 0.0073(15) 0.0025(17)
C60 0.0231(18) 0.052(3) 0.028(2) -0.0077(19) 0.0030(16) 0.0037(18)
C61 0.025(2) 0.066(3) 0.026(2) -0.015(2) 0.0022(16) 0.000(2)
C62 0.029(2) 0.053(3) 0.047(3) -0.021(2) 0.0119(19) -0.003(2)
C63 0.060(3) 0.044(3) 0.047(3) -0.004(2) 0.019(2) 0.009(2)
C64 0.052(3) 0.058(3) 0.037(2) -0.005(2) 0.013(2) 0.010(2)
C65 0.0215(18) 0.035(2) 0.033(2) -0.0027(17) 0.0078(15) -0.0045(16)
C66 0.0285(19) 0.031(2) 0.035(2) -0.0007(17) 0.0128(16) 0.0005(16)
C67 0.0263(19) 0.042(2) 0.043(2) 0.000(2) 0.0133(18) 0.0011(18)
C68 0.023(2) 0.064(3) 0.062(3) 0.019(3) 0.008(2) 0.009(2)
C69 0.028(2) 0.121(6) 0.069(4) 0.060(4) 0.012(2) 0.015(3)
C70 0.022(2) 0.099(4) 0.053(3) 0.033(3) 0.015(2) 0.005(2)
C71 0.037(2) 0.038(2) 0.053(3) -0.007(2) 0.024(2) -0.0038(19)
C72 0.054(3) 0.068(4) 0.069(4) -0.027(3) 0.025(3) -0.006(3)
C73 0.094(5) 0.071(4) 0.078(5) -0.034(4) 0.029(4) -0.008(4)
C74 0.106(5) 0.043(3) 0.088(5) -0.013(3) 0.053(4) 0.002(3)
C75 0.075(4) 0.050(3) 0.106(5) 0.000(3) 0.057(4) 0.019(3)
C76 0.051(3) 0.029(2) 0.077(4) -0.001(2) 0.037(3) 0.002(2)
C77 0.0230(19) 0.029(2) 0.062(3) 0.005(2) 0.0181(19) 0.0073(16)
C78 0.052(3) 0.036(3) 0.080(4) 0.010(3) 0.016(3) -0.005(2)
C79 0.063(4) 0.042(3) 0.104(5) 0.025(3) 0.026(4) -0.005(3)
C80 0.059(3) 0.046(3) 0.090(5) 0.038(3) 0.040(3) 0.020(3)
C81 0.054(3) 0.054(3) 0.058(3) 0.020(3) 0.032(2) 0.018(2)
C82 0.044(2) 0.034(2) 0.047(3) 0.0070(19) 0.023(2) 0.0009(19)
Bi1 0.01555(6) 0.02092(7) 0.02081(7) 0.00222(5) 0.00103(4) 0.00024(5)
Bi2 0.01792(6) 0.03573(8) 0.02484(7) -0.00627(6) 0.00655(5) -0.00156(6)
Mo1 0.01696(19) 0.0174(2) 0.0209(2) 0.000 0.00165(15) 0.000
Mo2 0.0256(2) 0.0300(2) 0.0183(2) 0.000 0.00366(17) 0.000
O1 0.0177(11) 0.0234(13) 0.0260(13) 0.0001(10) 0.0020(10) 0.0032(10)
O2 0.0166(11) 0.0348(14) 0.0225(12) 0.0007(11) 0.0019(9) 0.0010(10)
O3 0.0194(12) 0.0615(19) 0.0214(13) -0.0103(13) 0.0019(10) -0.0030(13)
O4 0.0202(12) 0.0372(15) 0.0336(15) 0.0030(12) 0.0076(11) -0.0018(11)
Si1 0.0220(5) 0.0240(5) 0.0267(5) 0.0021(4) 0.0061(4) 0.0046(4)
Si2 0.0160(4) 0.0309(5) 0.0209(5) 0.0028(4) 0.0015(4) 0.0005(4)
Si3 0.0239(5) 0.0509(7) 0.0220(5) -0.0086(5) 0.0037(4) 0.0079(5)
Si4 0.0200(5) 0.0311(6) 0.0386(6) -0.0026(5) 0.0104(4) -0.0018(4)

loop_
_atom_type_symbol
_atom_type_description
_atom_type_scat_dispersion_real
_atom_type_scat_dispersion_imag
_atom_type_scat_source
C C 0.0033 0.0016 'International Tables Vol C Tables 4.2.6.8 and 6.1.1.4'
H H 0.0000 0.0000 'International Tables Vol C Tables 4.2.6.8 and 6.1.1.4'
Bi Bi -4.1077 10.2566 'International Tables Vol C Tables 4.2.6.8 and 6.1.1.4'
Mo Mo -1.6832 0.6857 'International Tables Vol C Tables 4.2.6.8 and 6.1.1.4'
O O 0.0106 0.0060 'International Tables Vol C Tables 4.2.6.8 and 6.1.1.4'
Si Si 0.0817 0.0704 'International Tables Vol C Tables 4.2.6.8 and 6.1.1.4'

loop_
_geom_angle_atom_site_label_1
_geom_angle_atom_site_label_2
_geom_angle_atom_site_label_3
_geom_angle
_geom_angle_site_symmetry_1
_geom_angle_site_symmetry_3
C2 C1 C5 108.0(4) . .
C2 C1 Mo1 71.5(2) . .
C5 C1 Mo1 71.4(2) . .
C2 C1 H1 125.9 . .
C5 C1 H1 125.9 . .
Mo1 C1 H1 125.9 . .
C1 C2 C3 107.7(4) . .
C1 C2 Mo1 73.4(2) . .
C3 C2 Mo1 71.3(2) . .
C1 C2 H2 126.0 . .
C3 C2 H2 126.0 . .
Mo1 C2 H2 126.0 . .
C4 C3 C2 108.6(4) . .
C4 C3 Mo1 72.1(2) . .
C2 C3 Mo1 72.5(2) . .
C4 C3 H3 125.6 . .
C2 C3 H3 125.6 . .
Mo1 C3 H3 125.6 . .
C3 C4 C5 107.0(3) . .
C3 C4 Mo1 72.0(2) . .
C5 C4 Mo1 72.9(2) . .
C3 C4 H4A 126.3 . .
C5 C4 H4A 126.3 . .
Mo1 C4 H4A 126.3 . .
C4 C5 C1 108.7(4) . .
C4 C5 Mo1 71.3(2) . .
C1 C5 Mo1 72.9(2) . .
C4 C5 H5 125.6 . .
C1 C5 H5 125.6 . .
Mo1 C5 H5 125.6 . .
C7 C6 C11 116.2(4) . .
C7 C6 Si1 123.4(3) . .
C11 C6 Si1 119.9(3) . .
C8 C7 C6 122.0(4) . .
C8 C7 H7 119.0 . .
C6 C7 H7 119.0 . .
C9 C8 C7 120.1(4) . .
C9 C8 H8A 119.9 . .
C7 C8 H8A 119.9 . .
C10 C9 C8 119.4(4) . .
C10 C9 H9 120.3 . .
C8 C9 H9 120.3 . .
C9 C10 C11 120.0(4) . .
C9 C10 H10 120.0 . .
C11 C10 H10 120.0 . .
C10 C11 C6 122.3(4) . .
C10 C11 H11 118.9 . .
C6 C11 H11 118.9 . .
C13 C12 C17 117.1(4) . .
C13 C12 Si1 120.6(3) . .
C17 C12 Si1 122.3(3) . .
C14 C13 C12 122.0(4) . .
C14 C13 H13 119.0 . .
C12 C13 H13 119.0 . .
C15 C14 C13 119.7(5) . .
C15 C14 H14 120.2 . .
C13 C14 H14 120.2 . .
C14 C15 C16 120.0(4) . .
C14 C15 H15 120.0 . .
C16 C15 H15 120.0 . .
C15 C16 C17 120.4(5) . .
C15 C16 H16 119.8 . .
C17 C16 H16 119.8 . .
C16 C17 C12 120.9(4) . .
C16 C17 H17 119.5 . .
C12 C17 H17 119.5 . .
C23 C18 C19 117.4(4) . .
C23 C18 Si1 120.7(3) . .
C19 C18 Si1 121.8(3) . .
C20 C19 C18 120.6(5) . .
C20 C19 H19 119.7 . .
C18 C19 H19 119.7 . .
C21 C20 C19 120.5(5) . .
C21 C20 H20 119.8 . .
C19 C20 H20 119.8 . .
C20 C21 C22 120.5(4) . .
C20 C21 H21 119.7 . .
C22 C21 H21 119.7 . .
C21 C22 C23 119.2(5) . .
C21 C22 H22 120.4 . .
C23 C22 H22 120.4 . .
C22 C23 C18 121.7(4) . .
C22 C23 H23 119.1 . .
C18 C23 H23 119.1 . .
C29 C24 C25 117.7(4) . .
C29 C24 Si2 120.3(3) . .
C25 C24 Si2 121.9(3) . .
C24 C25 C26 120.7(4) . .
C24 C25 H25 119.6 . .
C26 C25 H25 119.6 . .
C27 C26 C25 120.0(5) . .
C27 C26 H26 120.0 . .
C25 C26 H26 120.0 . .
C28 C27 C26 120.0(4) . .
C28 C27 H27 120.0 . .
C26 C27 H27 120.0 . .
C27 C28 C29 120.0(4) . .
C27 C28 H28 120.0 . .
C29 C28 H28 120.0 . .
C28 C29 C24 121.6(5) . .
C28 C29 H29 119.2 . .
C24 C29 H29 119.2 . .
C35 C30 C31 117.2(4) . .
C35 C30 Si2 124.0(3) . .
C31 C30 Si2 118.6(3) . .
C32 C31 C30 121.6(4) . .
C32 C31 H31 119.2 . .
C30 C31 H31 119.2 . .
C33 C32 C31 119.9(4) . .
C33 C32 H32 120.1 . .
C31 C32 H32 120.1 . .
C32 C33 C34 119.9(4) . .
C32 C33 H33 120.1 . .
C34 C33 H33 120.1 . .
C33 C34 C35 120.2(4) . .
C33 C34 H34 119.9 . .
C35 C34 H34 119.9 . .
C30 C35 C34 121.2(4) . .
C30 C35 H35 119.4 . .
C34 C35 H35 119.4 . .
C41 C36 C37 117.4(4) . .
C41 C36 Si2 120.9(3) . .
C37 C36 Si2 121.4(3) . .
C38 C37 C36 121.6(4) . .
C38 C37 H37 119.2 . .
C36 C37 H37 119.2 . .
C39 C38 C37 119.7(4) . .
C39 C38 H38 120.2 . .
C37 C38 H38 120.2 . .
C38 C39 C40 120.0(4) . .
C38 C39 H39 120.0 . .
C40 C39 H39 120.0 . .
C41 C40 C39 120.1(4) . .
C41 C40 H40 119.9 . .
C39 C40 H40 119.9 . .
C40 C41 C36 121.1(4) . .
C40 C41 H41 119.4 . .
C36 C41 H41 119.4 . .
C46 C42 C43 105.6(6) . .
C46 C42 Mo2 72.7(4) . .
C43 C42 Mo2 73.3(3) . .
C46 C42 H42 126.8 . .
C43 C42 H42 126.8 . .
Mo2 C42 H42 126.8 . .
C44 C43 C42 106.5(6) . .
C44 C43 Mo2 72.9(4) . .
C42 C43 Mo2 70.6(3) . .
C44 C43 H43 126.6 . .
C42 C43 H43 126.6 . .
Mo2 C43 H43 126.6 . .
C43 C44 C45 109.6(7) . .
C43 C44 Mo2 74.1(4) . .
C45 C44 Mo2 73.0(3) . .
C43 C44 H44 125.0 . .
C45 C44 H44 125.0 . .
Mo2 C44 H44 125.0 . .
C46 C45 C44 109.4(7) . .
C46 C45 Mo2 72.6(3) . .
C44 C45 Mo2 73.1(4) . .
C46 C45 H45 125.2 . .
C44 C45 H45 125.2 . .
Mo2 C45 H45 125.2 . .
C45 C46 C42 108.9(6) . .
C45 C46 Mo2 74.2(4) . .
C42 C46 Mo2 72.7(3) . .
C45 C46 H46 125.3 . .
C42 C46 H46 125.3 . .
Mo2 C46 H46 125.3 . .
C52 C47 C48 114.3(4) . .
C52 C47 Si3 122.3(4) . .
C48 C47 Si3 123.3(3) . .
C47 C48 C49 122.2(4) . .
C47 C48 H48 118.9 . .
C49 C48 H48 118.9 . .
C50 C49 C48 121.0(4) . .
C50 C49 H49 119.5 . .
C48 C49 H49 119.5 . .
C51 C50 C49 118.0(5) . .
C51 C50 H50 121.0 . .
C49 C50 H50 121.0 . .
C50 C51 C52 120.5(5) . .
C50 C51 H51 119.8 . .
C52 C51 H51 119.8 . .
C51 C52 C47 123.8(5) . .
C51 C52 H52 118.1 . .
C47 C52 H52 118.1 . .
C54 C53 C58 115.4(5) . .
C54 C53 Si3 121.7(5) . .
C58 C53 Si3 122.7(4) . .
C53 C54 C55 124.5(6) . .
C53 C54 H54 117.7 . .
C55 C54 H54 117.7 . .
C56 C55 C54 119.5(6) . .
C56 C55 H55 120.2 . .
C54 C55 H55 120.2 . .
C55 C56 C57 120.6(6) . .
C55 C56 H56 119.7 . .
C57 C56 H56 119.7 . .
C58 C57 C56 118.2(7) . .
C58 C57 H57 120.9 . .
C56 C57 H57 120.9 . .
C57 C58 C53 121.0(6) . .
C57 C58 H58 119.5 . .
C53 C58 H58 119.5 . .
C60 C59 C64 117.2(4) . .
C60 C59 Si3 122.1(4) . .
C64 C59 Si3 120.7(3) . .
C61 C60 C59 121.8(4) . .
C61 C60 H60 119.1 . .
C59 C60 H60 119.1 . .
C62 C61 C60 120.0(4) . .
C62 C61 H61 120.0 . .
C60 C61 H61 120.0 . .
C61 C62 C63 119.9(4) . .
C61 C62 H62 120.0 . .
C63 C62 H62 120.0 . .
C62 C63 C64 120.0(5) . .
C62 C63 H63 120.0 . .
C64 C63 H63 120.0 . .
C63 C64 C59 121.2(4) . .
C63 C64 H64 119.4 . .
C59 C64 H64 119.4 . .
C70 C65 C66 116.8(4) . .
C70 C65 Si4 121.0(3) . .
C66 C65 Si4 122.2(3) . .
C65 C66 C67 122.3(4) . .
C65 C66 H66 118.9 . .
C67 C66 H66 118.9 . .
C68 C67 C66 119.5(4) . .
C68 C67 H67 120.2 . .
C66 C67 H67 120.2 . .
C67 C68 C69 120.0(4) . .
C67 C68 H68 120.0 . .
C69 C68 H68 120.0 . .
C68 C69 C70 119.8(5) . .
C68 C69 H69 120.1 . .
C70 C69 H69 120.1 . .
C65 C70 C69 121.6(4) . .
C65 C70 H70 119.2 . .
C69 C70 H70 119.2 . .
C72 C71 C76 115.7(4) . .
C72 C71 Si4 122.5(3) . .
C76 C71 Si4 121.6(4) . .
C71 C72 C73 123.0(5) . .
C71 C72 H72 118.5 . .
C73 C72 H72 118.5 . .
C74 C73 C72 119.9(7) . .
C74 C73 H73 120.0 . .
C72 C73 H73 120.0 . .
C73 C74 C75 119.6(6) . .
C73 C74 H74 120.2 . .
C75 C74 H74 120.2 . .
C74 C75 C76 121.4(5) . .
C74 C75 H75 119.3 . .
C76 C75 H75 119.3 . .
C71 C76 C75 120.3(5) . .
C71 C76 H76 119.9 . .
C75 C76 H76 119.9 . .
C82 C77 C78 116.8(5) . .
C82 C77 Si4 124.3(3) . .
C78 C77 Si4 118.7(4) . .
C79 C78 C77 120.8(6) . .
C79 C78 H78 119.6 . .
C77 C78 H78 119.6 . .
C80 C79 C78 121.0(5) . .
C80 C79 H79 119.5 . .
C78 C79 H79 119.5 . .
C79 C80 C81 119.4(5) . .
C79 C80 H80 120.3 . .
C81 C80 H80 120.3 . .
C80 C81 C82 120.0(6) . .
C80 C81 H81 120.0 . .
C82 C81 H81 120.0 . .
C77 C82 C81 121.8(5) . .
C77 C82 H82 119.1 . .
C81 C82 H82 119.1 . .
O2 Bi1 O1 93.15(9) . .
O2 Bi1 Mo1 102.23(7) . .
O1 Bi1 Mo1 92.99(6) . .
O2 Bi1 Bi1 134.40(6) . 2_556
O1 Bi1 Bi1 55.75(6) . 2_556
Mo1 Bi1 Bi1 54.049(6) . 2_556
O3 Bi2 O4 93.49(10) . .
O3 Bi2 Mo2 104.40(8) . .
O4 Bi2 Mo2 94.69(7) . .
O3 Bi2 Bi2 135.67(7) . 2
O4 Bi2 Bi2 56.63(7) . 2
Mo2 Bi2 Bi2 53.733(7) . 2
C3 Mo1 C3 81.3(2) 2_556 .
C3 Mo1 C4 35.94(14) 2_556 2_556
C3 Mo1 C4 110.04(15) . 2_556
C3 Mo1 C4 110.04(15) 2_556 .
C3 Mo1 C4 35.94(14) . .
C4 Mo1 C4 144.1(2) 2_556 .
C3 Mo1 C2 88.76(15) 2_556 .
C3 Mo1 C2 36.22(14) . .
C4 Mo1 C2 99.18(15) 2_556 .
C4 Mo1 C2 60.28(14) . .
C3 Mo1 C2 36.22(14) 2_556 2_556
C3 Mo1 C2 88.76(15) . 2_556
C4 Mo1 C2 60.28(14) 2_556 2_556
C4 Mo1 C2 99.18(15) . 2_556
C2 Mo1 C2 113.8(2) . 2_556
C3 Mo1 C5 59.21(14) 2_556 2_556
C3 Mo1 C5 140.54(15) . 2_556
C4 Mo1 C5 35.79(15) 2_556 2_556
C4 Mo1 C5 156.45(14) . 2_556
C2 Mo1 C5 134.29(15) . 2_556
C2 Mo1 C5 59.28(14) 2_556 2_556
C3 Mo1 C5 140.54(15) 2_556 .
C3 Mo1 C5 59.21(14) . .
C4 Mo1 C5 156.45(14) 2_556 .
C4 Mo1 C5 35.79(15) . .
C2 Mo1 C5 59.28(14) . .
C2 Mo1 C5 134.29(15) 2_556 .
C5 Mo1 C5 160.2(2) 2_556 .
C3 Mo1 C1 59.20(14) 2_556 2_556
C3 Mo1 C1 122.89(15) . 2_556
C4 Mo1 C1 59.82(14) 2_556 2_556
C4 Mo1 C1 121.02(14) . 2_556
C2 Mo1 C1 147.18(16) . 2_556
C2 Mo1 C1 35.11(15) 2_556 2_556
C5 Mo1 C1 35.70(14) 2_556 2_556
C5 Mo1 C1 143.62(14) . 2_556
C3 Mo1 C1 122.89(15) 2_556 .
C3 Mo1 C1 59.20(14) . .
C4 Mo1 C1 121.02(14) 2_556 .
C4 Mo1 C1 59.82(14) . .
C2 Mo1 C1 35.11(15) . .
C2 Mo1 C1 147.18(15) 2_556 .
C5 Mo1 C1 143.62(14) 2_556 .
C5 Mo1 C1 35.70(14) . .
C1 Mo1 C1 177.7(2) 2_556 .
C3 Mo1 Bi1 134.00(10) 2_556 2_556
C3 Mo1 Bi1 122.22(10) . 2_556
C4 Mo1 Bi1 124.09(11) 2_556 2_556
C4 Mo1 Bi1 86.43(10) . 2_556
C2 Mo1 Bi1 134.55(11) . 2_556
C2 Mo1 Bi1 100.52(11) 2_556 2_556
C5 Mo1 Bi1 88.40(10) 2_556 2_556
C5 Mo1 Bi1 75.54(10) . 2_556
C1 Mo1 Bi1 75.34(10) 2_556 2_556
C1 Mo1 Bi1 102.71(11) . 2_556
C3 Mo1 Bi1 122.22(10) 2_556 .
C3 Mo1 Bi1 134.00(10) . .
C4 Mo1 Bi1 86.43(10) 2_556 .
C4 Mo1 Bi1 124.09(11) . .
C2 Mo1 Bi1 100.52(11) . .
C2 Mo1 Bi1 134.55(11) 2_556 .
C5 Mo1 Bi1 75.54(10) 2_556 .
C5 Mo1 Bi1 88.40(10) . .
C1 Mo1 Bi1 102.71(11) 2_556 .
C1 Mo1 Bi1 75.34(10) . .
Bi1 Mo1 Bi1 71.901(11) 2_556 .
C42 Mo2 C42 159.5(3) 2 .
C42 Mo2 C46 34.6(3) 2 2
C42 Mo2 C46 155.9(3) . 2
C42 Mo2 C46 155.9(3) 2 .
C42 Mo2 C46 34.6(3) . .
C46 Mo2 C46 150.6(6) 2 .
C42 Mo2 C45 56.6(3) 2 2
C42 Mo2 C45 143.6(2) . 2
C46 Mo2 C45 33.2(3) 2 2
C46 Mo2 C45 118.3(5) . 2
C42 Mo2 C45 143.6(2) 2 .
C42 Mo2 C45 56.6(3) . .
C46 Mo2 C45 118.3(5) 2 .
C46 Mo2 C45 33.2(3) . .
C45 Mo2 C45 88.7(4) 2 .
C42 Mo2 C44 57.2(2) 2 2
C42 Mo2 C44 139.0(3) . 2
C46 Mo2 C44 56.3(2) 2 2
C46 Mo2 C44 104.4(3) . 2
C45 Mo2 C44 33.9(3) 2 2
C45 Mo2 C44 88.2(3) . 2
C42 Mo2 C44 139.0(3) 2 .
C42 Mo2 C44 57.2(2) . .
C46 Mo2 C44 104.4(3) 2 .
C46 Mo2 C44 56.3(2) . .
C45 Mo2 C44 88.2(3) 2 .
C45 Mo2 C44 33.9(3) . .
C44 Mo2 C44 105.9(6) 2 .
C42 Mo2 C43 36.1(3) 2 2
C42 Mo2 C43 146.4(3) . 2
C46 Mo2 C43 57.6(2) 2 2
C46 Mo2 C43 120.0(3) . 2
C45 Mo2 C43 56.1(2) 2 2
C45 Mo2 C43 117.3(4) . 2
C44 Mo2 C43 33.1(3) 2 2
C44 Mo2 C43 139.0(5) . 2
C42 Mo2 C43 146.4(3) 2 .
C42 Mo2 C43 36.1(3) . .
C46 Mo2 C43 120.0(3) 2 .
C46 Mo2 C43 57.6(2) . .
C45 Mo2 C43 117.3(4) 2 .
C45 Mo2 C43 56.1(2) . .
C44 Mo2 C43 139.0(5) 2 .
C44 Mo2 C43 33.1(3) . .
C43 Mo2 C43 172.0(5) 2 .
C42 Mo2 Bi2 84.9(3) 2 .
C42 Mo2 Bi2 78.64(19) . .
C46 Mo2 Bi2 119.1(3) 2 .
C46 Mo2 Bi2 85.5(2) . .
C45 Mo2 Bi2 133.21(18) 2 .
C45 Mo2 Bi2 117.9(3) . .
C44 Mo2 Bi2 104.8(3) 2 .
C44 Mo2 Bi2 135.67(18) . .
C43 Mo2 Bi2 77.22(17) 2 .
C43 Mo2 Bi2 109.5(3) . .
C42 Mo2 Bi2 78.64(19) 2 2
C42 Mo2 Bi2 84.9(3) . 2
C46 Mo2 Bi2 85.5(2) 2 2
C46 Mo2 Bi2 119.1(3) . 2
C45 Mo2 Bi2 117.9(3) 2 2
C45 Mo2 Bi2 133.21(18) . 2
C44 Mo2 Bi2 135.67(18) 2 2
C44 Mo2 Bi2 104.8(3) . 2
C43 Mo2 Bi2 109.5(3) 2 2
C43 Mo2 Bi2 77.22(17) . 2
Bi2 Mo2 Bi2 72.533(13) . 2
Si1 O1 Bi1 135.61(14) . .
Si2 O2 Bi1 120.51(14) . .
Si3 O3 Bi2 124.76(14) . .
Si4 O4 Bi2 138.99(16) . .
O1 Si1 C18 109.85(16) . .
O1 Si1 C6 111.17(15) . .
C18 Si1 C6 107.53(18) . .
O1 Si1 C12 112.44(16) . .
C18 Si1 C12 110.57(18) . .
C6 Si1 C12 105.09(18) . .
O2 Si2 C36 111.09(15) . .
O2 Si2 C24 112.22(17) . .
C36 Si2 C24 107.22(16) . .
O2 Si2 C30 109.53(15) . .
C36 Si2 C30 110.11(18) . .
C24 Si2 C30 106.55(17) . .
O3 Si3 C53 108.8(2) . .
O3 Si3 C59 111.39(19) . .
C53 Si3 C59 110.74(19) . .
O3 Si3 C47 111.54(16) . .
C53 Si3 C47 107.5(2) . .
C59 Si3 C47 106.78(17) . .
O4 Si4 C71 111.66(17) . .
O4 Si4 C65 111.44(17) . .
C71 Si4 C65 110.13(19) . .
O4 Si4 C77 111.82(17) . .
C71 Si4 C77 105.4(2) . .
C65 Si4 C77 106.07(17) . .

loop_
_geom_bond_atom_site_label_1
_geom_bond_atom_site_label_2
_geom_bond_distance
_geom_bond_site_symmetry_2
C1 C2 1.395(6) .
C1 C5 1.419(6) .
C1 Mo1 2.324(4) .
C1 H1 1.0000 .
C2 C3 1.424(6) .
C2 Mo1 2.299(4) .
C2 H2 1.0000 .
C3 C4 1.409(5) .
C3 Mo1 2.283(4) .
C3 H3 1.0000 .
C4 C5 1.410(6) .
C4 Mo1 2.284(4) .
C4 H4A 1.0000 .
C5 Mo1 2.304(4) .
C5 H5 1.0000 .
C6 C7 1.396(5) .
C6 C11 1.401(6) .
C6 Si1 1.880(4) .
C7 C8 1.387(6) .
C7 H7 0.9500 .
C8 C9 1.385(7) .
C8 H8A 0.9500 .
C9 C10 1.380(7) .
C9 H9 0.9500 .
C10 C11 1.384(6) .
C10 H10 0.9500 .
C11 H11 0.9500 .
C12 C13 1.389(6) .
C12 C17 1.395(6) .
C12 Si1 1.881(4) .
C13 C14 1.389(6) .
C13 H13 0.9500 .
C14 C15 1.365(7) .
C14 H14 0.9500 .
C15 C16 1.376(7) .
C15 H15 0.9500 .
C16 C17 1.386(6) .
C16 H16 0.9500 .
C17 H17 0.9500 .
C18 C23 1.388(6) .
C18 C19 1.391(6) .
C18 Si1 1.870(4) .
C19 C20 1.384(7) .
C19 H19 0.9500 .
C20 C21 1.353(8) .
C20 H20 0.9500 .
C21 C22 1.377(7) .
C21 H21 0.9500 .
C22 C23 1.378(6) .
C22 H22 0.9500 .
C23 H23 0.9500 .
C24 C29 1.387(6) .
C24 C25 1.388(6) .
C24 Si2 1.879(4) .
C25 C26 1.394(6) .
C25 H25 0.9500 .
C26 C27 1.379(7) .
C26 H26 0.9500 .
C27 C28 1.364(7) .
C27 H27 0.9500 .
C28 C29 1.385(6) .
C28 H28 0.9500 .
C29 H29 0.9500 .
C30 C35 1.389(6) .
C30 C31 1.401(5) .
C30 Si2 1.884(4) .
C31 C32 1.390(6) .
C31 H31 0.9500 .
C32 C33 1.368(7) .
C32 H32 0.9500 .
C33 C34 1.385(7) .
C33 H33 0.9500 .
C34 C35 1.391(6) .
C34 H34 0.9500 .
C35 H35 0.9500 .
C36 C41 1.389(5) .
C36 C37 1.394(5) .
C36 Si2 1.869(4) .
C37 C38 1.390(6) .
C37 H37 0.9500 .
C38 C39 1.365(7) .
C38 H38 0.9500 .
C39 C40 1.385(7) .
C39 H39 0.9500 .
C40 C41 1.384(6) .
C40 H40 0.9500 .
C41 H41 0.9500 .
C42 C46 1.344(11) .
C42 C43 1.410(12) .
C42 Mo2 2.258(5) .
C42 H42 1.0000 .
C43 C44 1.301(11) .
C43 Mo2 2.293(5) .
C43 H43 1.0000 .
C44 C45 1.328(11) .
C44 Mo2 2.278(6) .
C44 H44 1.0000 .
C45 C46 1.297(11) .
C45 Mo2 2.277(6) .
C45 H45 1.0000 .
C46 Mo2 2.259(5) .
C46 H46 1.0000 .
C47 C52 1.376(7) .
C47 C48 1.376(6) .
C47 Si3 1.884(5) .
C48 C49 1.390(6) .
C48 H48 0.9500 .
C49 C50 1.360(6) .
C49 H49 0.9500 .
C50 C51 1.351(7) .
C50 H50 0.9500 .
C51 C52 1.375(8) .
C51 H51 0.9500 .
C52 H52 0.9500 .
C53 C54 1.320(7) .
C53 C58 1.445(8) .
C53 Si3 1.872(5) .
C54 C55 1.411(8) .
C54 H54 0.9500 .
C55 C56 1.291(10) .
C55 H55 0.9500 .
C56 C57 1.439(11) .
C56 H56 0.9500 .
C57 C58 1.371(8) .
C57 H57 0.9500 .
C58 H58 0.9500 .
C59 C60 1.390(6) .
C59 C64 1.392(7) .
C59 Si3 1.879(4) .
C60 C61 1.378(6) .
C60 H60 0.9500 .
C61 C62 1.367(7) .
C61 H61 0.9500 .
C62 C63 1.380(7) .
C62 H62 0.9500 .
C63 C64 1.381(7) .
C63 H63 0.9500 .
C64 H64 0.9500 .
C65 C70 1.375(6) .
C65 C66 1.383(5) .
C65 Si4 1.878(4) .
C66 C67 1.389(5) .
C66 H66 0.9500 .
C67 C68 1.352(6) .
C67 H67 0.9500 .
C68 C69 1.379(7) .
C68 H68 0.9500 .
C69 C70 1.387(7) .
C69 H69 0.9500 .
C70 H70 0.9500 .
C71 C72 1.384(7) .
C71 C76 1.385(6) .
C71 Si4 1.860(5) .
C72 C73 1.386(8) .
C72 H72 0.9500 .
C73 C74 1.319(9) .
C73 H73 0.9500 .
C74 C75 1.362(9) .
C74 H74 0.9500 .
C75 C76 1.390(8) .
C75 H75 0.9500 .
C76 H76 0.9500 .
C77 C82 1.385(7) .
C77 C78 1.394(6) .
C77 Si4 1.882(5) .
C78 C79 1.389(8) .
C78 H78 0.9500 .
C79 C80 1.357(9) .
C79 H79 0.9500 .
C80 C81 1.371(8) .
C80 H80 0.9500 .
C81 C82 1.388(6) .
C81 H81 0.9500 .
C82 H82 0.9500 .
Bi1 O2 2.176(2) .
Bi1 O1 2.191(2) .
Bi1 Mo1 2.8528(4) .
Bi1 Bi1 3.3497(3) 2_556
Bi2 O3 2.154(3) .
Bi2 O4 2.182(3) .
Bi2 Mo2 2.8312(4) .
Bi2 Bi2 3.3495(3) 2
Mo1 C3 2.283(4) 2_556
Mo1 C4 2.284(4) 2_556
Mo1 C2 2.299(4) 2_556
Mo1 C5 2.304(4) 2_556
Mo1 C1 2.324(4) 2_556
Mo1 Bi1 2.8528(4) 2_556
Mo2 C42 2.258(5) 2
Mo2 C46 2.259(5) 2
Mo2 C45 2.277(6) 2
Mo2 C44 2.278(6) 2
Mo2 C43 2.293(5) 2
Mo2 Bi2 2.8312(4) 2
O1 Si1 1.622(3) .
O2 Si2 1.621(3) .
O3 Si3 1.610(3) .
O4 Si4 1.623(3) .

loop_
_geom_torsion_atom_site_label_1
_geom_torsion_atom_site_label_2
_geom_torsion_atom_site_label_3
_geom_torsion_atom_site_label_4
_geom_torsion
_geom_torsion_site_symmetry_1
_geom_torsion_site_symmetry_4
C5 C1 C2 C3 -1.1(4) . .
Mo1 C1 C2 C3 -63.5(3) . .
C5 C1 C2 Mo1 62.4(3) . .
C1 C2 C3 C4 1.5(4) . .
Mo1 C2 C3 C4 -63.5(3) . .
C1 C2 C3 Mo1 64.9(3) . .
C2 C3 C4 C5 -1.2(4) . .
Mo1 C3 C4 C5 -65.0(3) . .
C2 C3 C4 Mo1 63.7(3) . .
C3 C4 C5 C1 0.5(4) . .
Mo1 C4 C5 C1 -63.8(3) . .
C3 C4 C5 Mo1 64.4(3) . .
C2 C1 C5 C4 0.4(4) . .
Mo1 C1 C5 C4 62.8(3) . .
C2 C1 C5 Mo1 -62.5(3) . .
C11 C6 C7 C8 -0.6(6) . .
Si1 C6 C7 C8 -172.9(3) . .
C6 C7 C8 C9 1.3(7) . .
C7 C8 C9 C10 -0.8(7) . .
C8 C9 C10 C11 -0.3(8) . .
C9 C10 C11 C6 1.0(7) . .
C7 C6 C11 C10 -0.5(6) . .
Si1 C6 C11 C10 172.1(4) . .
C17 C12 C13 C14 1.1(6) . .
Si1 C12 C13 C14 -177.6(4) . .
C12 C13 C14 C15 -0.2(7) . .
C13 C14 C15 C16 -1.1(8) . .
C14 C15 C16 C17 1.2(8) . .
C15 C16 C17 C12 -0.2(8) . .
C13 C12 C17 C16 -0.9(7) . .
Si1 C12 C17 C16 177.8(4) . .
C23 C18 C19 C20 -0.6(7) . .
Si1 C18 C19 C20 176.8(4) . .
C18 C19 C20 C21 1.6(8) . .
C19 C20 C21 C22 -1.2(8) . .
C20 C21 C22 C23 -0.1(7) . .
C21 C22 C23 C18 1.1(7) . .
C19 C18 C23 C22 -0.8(6) . .
Si1 C18 C23 C22 -178.2(3) . .
C29 C24 C25 C26 0.5(6) . .
Si2 C24 C25 C26 178.2(3) . .
C24 C25 C26 C27 -0.1(7) . .
C25 C26 C27 C28 -0.3(7) . .
C26 C27 C28 C29 0.3(7) . .
C27 C28 C29 C24 0.1(7) . .
C25 C24 C29 C28 -0.5(6) . .
Si2 C24 C29 C28 -178.3(3) . .
C35 C30 C31 C32 -0.6(5) . .
Si2 C30 C31 C32 174.6(3) . .
C30 C31 C32 C33 1.2(6) . .
C31 C32 C33 C34 -0.5(6) . .
C32 C33 C34 C35 -0.7(6) . .
C31 C30 C35 C34 -0.6(6) . .
Si2 C30 C35 C34 -175.5(3) . .
C33 C34 C35 C30 1.3(6) . .
C41 C36 C37 C38 0.8(6) . .
Si2 C36 C37 C38 -173.2(3) . .
C36 C37 C38 C39 -0.1(6) . .
C37 C38 C39 C40 -0.4(6) . .
C38 C39 C40 C41 0.2(6) . .
C39 C40 C41 C36 0.5(6) . .
C37 C36 C41 C40 -1.0(6) . .
Si2 C36 C41 C40 173.1(3) . .
C46 C42 C43 C44 1.5(6) . .
Mo2 C42 C43 C44 -64.5(4) . .
C46 C42 C43 Mo2 66.0(4) . .
C42 C43 C44 C45 -1.9(7) . .
Mo2 C43 C44 C45 -64.9(5) . .
C42 C43 C44 Mo2 63.0(4) . .
C43 C44 C45 C46 1.6(8) . .
Mo2 C44 C45 C46 -64.0(4) . .
C43 C44 C45 Mo2 65.6(5) . .
C44 C45 C46 C42 -0.6(7) . .
Mo2 C45 C46 C42 -64.9(4) . .
C44 C45 C46 Mo2 64.3(5) . .
C43 C42 C46 C45 -0.6(7) . .
Mo2 C42 C46 C45 65.9(5) . .
C43 C42 C46 Mo2 -66.4(4) . .
C52 C47 C48 C49 3.5(7) . .
Si3 C47 C48 C49 -179.7(4) . .
C47 C48 C49 C50 -1.5(8) . .
C48 C49 C50 C51 -0.9(8) . .
C49 C50 C51 C52 1.1(10) . .
C50 C51 C52 C47 1.2(13) . .
C48 C47 C52 C51 -3.4(10) . .
Si3 C47 C52 C51 179.8(6) . .
C58 C53 C54 C55 -7.6(11) . .
Si3 C53 C54 C55 176.8(7) . .
C53 C54 C55 C56 2.1(14) . .
C54 C55 C56 C57 5.1(13) . .
C55 C56 C57 C58 -6.0(12) . .
C56 C57 C58 C53 0.1(10) . .
C54 C53 C58 C57 6.3(9) . .
Si3 C53 C58 C57 -178.2(5) . .
C64 C59 C60 C61 0.1(6) . .
Si3 C59 C60 C61 -179.4(3) . .
C59 C60 C61 C62 0.7(6) . .
C60 C61 C62 C63 -0.4(7) . .
C61 C62 C63 C64 -0.6(7) . .
C62 C63 C64 C59 1.5(8) . .
C60 C59 C64 C63 -1.1(7) . .
Si3 C59 C64 C63 178.3(4) . .
C70 C65 C66 C67 2.1(7) . .
Si4 C65 C66 C67 -177.6(3) . .
C65 C66 C67 C68 -0.9(7) . .
C66 C67 C68 C69 -0.5(8) . .
C67 C68 C69 C70 0.5(10) . .
C66 C65 C70 C69 -2.1(8) . .
Si4 C65 C70 C69 177.7(5) . .
C68 C69 C70 C65 0.8(10) . .
C76 C71 C72 C73 1.6(9) . .
Si4 C71 C72 C73 175.7(5) . .
C71 C72 C73 C74 0.5(11) . .
C72 C73 C74 C75 -3.6(11) . .
C73 C74 C75 C76 4.6(10) . .
C72 C71 C76 C75 -0.7(8) . .
Si4 C71 C76 C75 -174.8(4) . .
C74 C75 C76 C71 -2.4(9) . .
C82 C77 C78 C79 -1.5(7) . .
Si4 C77 C78 C79 174.1(4) . .
C77 C78 C79 C80 2.5(9) . .
C78 C79 C80 C81 -0.8(9) . .
C79 C80 C81 C82 -1.6(8) . .
C78 C77 C82 C81 -0.9(6) . .
Si4 C77 C82 C81 -176.2(3) . .
C80 C81 C82 C77 2.5(7) . .
C4 C3 Mo1 C3 -143.2(3) . 2_556
C2 C3 Mo1 C3 99.8(3) . 2_556
C4 C3 Mo1 C4 -165.17(16) . 2_556
C2 C3 Mo1 C4 77.8(3) . 2_556
C2 C3 Mo1 C4 -117.0(4) . .
C4 C3 Mo1 C2 117.0(4) . .
C4 C3 Mo1 C2 -107.6(3) . 2_556
C2 C3 Mo1 C2 135.4(2) . 2_556
C4 C3 Mo1 C5 -141.4(3) . 2_556
C2 C3 Mo1 C5 101.6(3) . 2_556
C4 C3 Mo1 C5 38.1(2) . .
C2 C3 Mo1 C5 -78.9(3) . .
C4 C3 Mo1 C1 -98.8(3) . 2_556
C2 C3 Mo1 C1 144.2(2) . 2_556
C4 C3 Mo1 C1 79.9(3) . .
C2 C3 Mo1 C1 -37.1(2) . .
C4 C3 Mo1 Bi1 -5.9(3) . 2_556
C2 C3 Mo1 Bi1 -122.9(2) . 2_556
C4 C3 Mo1 Bi1 89.7(2) . .
C2 C3 Mo1 Bi1 -27.2(3) . .
C3 C4 Mo1 C3 39.1(3) . 2_556
C5 C4 Mo1 C3 154.1(2) . 2_556
C5 C4 Mo1 C3 115.0(3) . .
C3 C4 Mo1 C4 24.2(2) . 2_556
C5 C4 Mo1 C4 139.2(2) . 2_556
C3 C4 Mo1 C2 -37.3(2) . .
C5 C4 Mo1 C2 77.6(2) . .
C3 C4 Mo1 C2 74.9(3) . 2_556
C5 C4 Mo1 C2 -170.1(2) . 2_556
C3 C4 Mo1 C5 97.3(4) . 2_556
C5 C4 Mo1 C5 -147.7(4) . 2_556
C3 C4 Mo1 C5 -115.0(3) . .
C3 C4 Mo1 C1 104.5(3) . 2_556
C5 C4 Mo1 C1 -140.6(2) . 2_556
C3 C4 Mo1 C1 -78.1(3) . .
C5 C4 Mo1 C1 36.9(2) . .
C3 C4 Mo1 Bi1 175.0(2) . 2_556
C5 C4 Mo1 Bi1 -70.0(2) . 2_556
C3 C4 Mo1 Bi1 -119.7(2) . .
C5 C4 Mo1 Bi1 -4.7(3) . .
C1 C2 Mo1 C3 167.2(2) . 2_556
C3 C2 Mo1 C3 -77.0(3) . 2_556
C1 C2 Mo1 C3 -115.8(3) . .
C1 C2 Mo1 C4 132.7(2) . 2_556
C3 C2 Mo1 C4 -111.5(2) . 2_556
C1 C2 Mo1 C4 -78.8(3) . .
C3 C2 Mo1 C4 37.0(2) . .
C1 C2 Mo1 C2 -165.9(3) . 2_556
C3 C2 Mo1 C2 -50.0(2) . 2_556
C1 C2 Mo1 C5 124.6(2) . 2_556
C3 C2 Mo1 C5 -119.6(3) . 2_556
C1 C2 Mo1 C5 -37.1(2) . .
C3 C2 Mo1 C5 78.7(3) . .
C3 C2 Mo1 C1 -65.1(4) . 2_556
C3 C2 Mo1 C1 115.8(3) . .
C1 C2 Mo1 Bi1 -30.3(3) . 2_556
C3 C2 Mo1 Bi1 85.5(3) . 2_556
C1 C2 Mo1 Bi1 44.6(2) . .
C3 C2 Mo1 Bi1 160.4(2) . .
C4 C5 Mo1 C3 -40.3(3) . 2_556
C1 C5 Mo1 C3 76.9(3) . 2_556
C4 C5 Mo1 C3 -38.3(2) . .
C1 C5 Mo1 C3 78.9(2) . .
C4 C5 Mo1 C4 -106.6(5) . 2_556
C1 C5 Mo1 C4 10.6(5) . 2_556
C1 C5 Mo1 C4 117.2(3) . .
C4 C5 Mo1 C2 -80.7(2) . .
C1 C5 Mo1 C2 36.5(2) . .
C4 C5 Mo1 C2 13.7(3) . 2_556
C1 C5 Mo1 C2 130.9(3) . 2_556
C4 C5 Mo1 C5 140.9(2) . 2_556
C4 C5 Mo1 C1 66.6(3) . 2_556
C1 C5 Mo1 C1 -176.2(3) . 2_556
C4 C5 Mo1 C1 -117.2(3) . .
C4 C5 Mo1 Bi1 104.4(2) . 2_556
C1 C5 Mo1 Bi1 -138.4(2) . 2_556
C4 C5 Mo1 Bi1 176.1(2) . .
C1 C5 Mo1 Bi1 -66.7(2) . .
C2 C1 Mo1 C3 -15.3(3) . 2_556
C5 C1 Mo1 C3 -132.5(2) . 2_556
C2 C1 Mo1 C3 38.3(2) . .
C5 C1 Mo1 C3 -78.9(2) . .
C2 C1 Mo1 C4 -57.9(3) . 2_556
C5 C1 Mo1 C4 -175.1(2) . 2_556
C2 C1 Mo1 C4 80.2(2) . .
C5 C1 Mo1 C4 -37.0(2) . .
C5 C1 Mo1 C2 -117.2(3) . .
C2 C1 Mo1 C2 24.4(5) . 2_556
C5 C1 Mo1 C2 -92.9(3) . 2_556
C2 C1 Mo1 C5 -96.7(3) . 2_556
C5 C1 Mo1 C5 146.1(4) . 2_556
C2 C1 Mo1 C5 117.2(3) . .
C2 C1 Mo1 Bi1 158.4(2) . 2_556
C5 C1 Mo1 Bi1 41.2(2) . 2_556
C2 C1 Mo1 Bi1 -134.5(2) . .
C5 C1 Mo1 Bi1 108.3(2) . .
O2 Bi1 Mo1 C3 -5.51(14) . 2_556
O1 Bi1 Mo1 C3 88.37(14) . 2_556
Bi1 Bi1 Mo1 C3 131.14(12) 2_556 2_556
O2 Bi1 Mo1 C3 105.69(16) . .
O1 Bi1 Mo1 C3 -160.43(15) . .
Bi1 Bi1 Mo1 C3 -117.66(14) 2_556 .
O2 Bi1 Mo1 C4 -8.97(13) . 2_556
O1 Bi1 Mo1 C4 84.91(12) . 2_556
Bi1 Bi1 Mo1 C4 127.68(11) 2_556 2_556
O2 Bi1 Mo1 C4 150.82(13) . .
O1 Bi1 Mo1 C4 -115.30(13) . .
Bi1 Bi1 Mo1 C4 -72.53(12) 2_556 .
O2 Bi1 Mo1 C2 89.72(12) . .
O1 Bi1 Mo1 C2 -176.40(12) . .
Bi1 Bi1 Mo1 C2 -133.63(10) 2_556 .
O2 Bi1 Mo1 C2 -49.64(16) . 2_556
O1 Bi1 Mo1 C2 44.24(16) . 2_556
Bi1 Bi1 Mo1 C2 87.01(14) 2_556 2_556
O2 Bi1 Mo1 C5 -43.56(13) . 2_556
O1 Bi1 Mo1 C5 50.32(13) . 2_556
Bi1 Bi1 Mo1 C5 93.09(11) 2_556 2_556
O2 Bi1 Mo1 C5 148.05(12) . .
O1 Bi1 Mo1 C5 -118.07(12) . .
Bi1 Bi1 Mo1 C5 -75.30(10) 2_556 .
O2 Bi1 Mo1 C1 -66.93(12) . 2_556
O1 Bi1 Mo1 C1 26.95(12) . 2_556
Bi1 Bi1 Mo1 C1 69.72(10) 2_556 2_556
O2 Bi1 Mo1 C1 114.40(13) . .
O1 Bi1 Mo1 C1 -151.72(12) . .
Bi1 Bi1 Mo1 C1 -108.95(11) 2_556 .
O2 Bi1 Mo1 Bi1 -136.65(7) . 2_556
O1 Bi1 Mo1 Bi1 -42.77(6) . 2_556
C46 C42 Mo2 C42 135.6(6) . 2
C46 C42 Mo2 C46 -121.2(14) . 2
C43 C42 Mo2 C46 -8.4(14) . 2
C43 C42 Mo2 C46 112.8(5) . .
C46 C42 Mo2 C45 -56.0(11) . 2
C43 C42 Mo2 C45 56.8(11) . 2
C46 C42 Mo2 C45 -36.1(4) . .
C43 C42 Mo2 C45 76.7(5) . .
C46 C42 Mo2 C44 -0.9(9) . 2
C43 C42 Mo2 C44 111.9(10) . 2
C46 C42 Mo2 C44 -76.8(5) . .
C43 C42 Mo2 C44 36.0(4) . .
C46 C42 Mo2 C43 53.9(8) . 2
C43 C42 Mo2 C43 166.7(9) . 2
C46 C42 Mo2 C43 -112.8(5) . .
C46 C42 Mo2 Bi2 98.7(6) . .
C43 C42 Mo2 Bi2 -148.5(6) . .
C46 C42 Mo2 Bi2 171.9(5) . 2
C43 C42 Mo2 Bi2 -75.3(5) . 2
C45 C46 Mo2 C42 100.6(8) . 2
C42 C46 Mo2 C42 -143.2(7) . 2
C45 C46 Mo2 C42 -116.2(6) . .
C45 C46 Mo2 C46 18.5(5) . 2
C42 C46 Mo2 C46 134.6(5) . 2
C45 C46 Mo2 C45 29.8(8) . 2
C42 C46 Mo2 C45 146.0(6) . 2
C42 C46 Mo2 C45 116.2(6) . .
C45 C46 Mo2 C44 63.2(7) . 2
C42 C46 Mo2 C44 179.4(6) . 2
C45 C46 Mo2 C44 -36.5(5) . .
C42 C46 Mo2 C44 79.6(5) . .
C45 C46 Mo2 C43 94.9(6) . 2
C42 C46 Mo2 C43 -148.9(6) . 2
C45 C46 Mo2 C43 -76.2(5) . .
C42 C46 Mo2 C43 40.0(4) . .
C45 C46 Mo2 Bi2 167.4(6) . .
C42 C46 Mo2 Bi2 -76.4(5) . .
C45 C46 Mo2 Bi2 -125.4(6) . 2
C42 C46 Mo2 Bi2 -9.3(6) . 2
C46 C45 Mo2 C42 -137.5(6) . 2
C44 C45 Mo2 C42 105.2(7) . 2
C46 C45 Mo2 C42 37.7(5) . .
C44 C45 Mo2 C42 -79.6(6) . .
C46 C45 Mo2 C46 -169.8(4) . 2
C44 C45 Mo2 C46 72.9(6) . 2
C44 C45 Mo2 C46 -117.3(7) . .
C46 C45 Mo2 C45 -154.0(7) . 2
C44 C45 Mo2 C45 88.7(7) . 2
C46 C45 Mo2 C44 -120.1(7) . 2
C44 C45 Mo2 C44 122.6(7) . 2
C46 C45 Mo2 C44 117.3(7) . .
C46 C45 Mo2 C43 -103.8(5) . 2
C44 C45 Mo2 C43 138.9(5) . 2
C46 C45 Mo2 C43 81.4(6) . .
C44 C45 Mo2 C43 -35.9(5) . .
C46 C45 Mo2 Bi2 -14.2(6) . .
C44 C45 Mo2 Bi2 -131.6(6) . .
C46 C45 Mo2 Bi2 77.6(7) . 2
C44 C45 Mo2 Bi2 -39.8(8) . 2
C43 C44 Mo2 C42 124.0(5) . 2
C45 C44 Mo2 C42 -119.2(5) . 2
C43 C44 Mo2 C42 -39.4(5) . .
C45 C44 Mo2 C42 77.4(6) . .
C43 C44 Mo2 C46 123.5(6) . 2
C45 C44 Mo2 C46 -119.7(6) . 2
C43 C44 Mo2 C46 -81.0(6) . .
C45 C44 Mo2 C46 35.8(5) . .
C43 C44 Mo2 C45 152.8(7) . 2
C45 C44 Mo2 C45 -90.4(8) . 2
C43 C44 Mo2 C45 -116.8(7) . .
C43 C44 Mo2 C44 -178.0(7) . 2
C45 C44 Mo2 C44 -61.1(6) . 2
C45 C44 Mo2 C43 -62.8(6) . 2
C45 C44 Mo2 C43 116.8(7) . .
C43 C44 Mo2 Bi2 -45.7(8) . .
C45 C44 Mo2 Bi2 71.2(8) . .
C43 C44 Mo2 Bi2 34.3(6) . 2
C45 C44 Mo2 Bi2 151.2(5) . 2
C44 C43 Mo2 C42 -100.9(5) . 2
C42 C43 Mo2 C42 144.1(7) . 2
C44 C43 Mo2 C42 115.0(6) . .
C44 C43 Mo2 C46 -68.9(6) . 2
C42 C43 Mo2 C46 176.1(7) . 2
C44 C43 Mo2 C46 76.7(5) . .
C42 C43 Mo2 C46 -38.3(4) . .
C44 C43 Mo2 C45 -31.0(7) . 2
C42 C43 Mo2 C45 -146.0(7) . 2
C44 C43 Mo2 C45 36.9(5) . .
C42 C43 Mo2 C45 -78.2(5) . .
C44 C43 Mo2 C44 3.0(10) . 2
C42 C43 Mo2 C44 -112.1(8) . 2
C42 C43 Mo2 C44 -115.0(6) . .
C44 C43 Mo2 Bi2 148.0(5) . .
C42 C43 Mo2 Bi2 32.9(6) . .
C44 C43 Mo2 Bi2 -146.0(6) . 2
C42 C43 Mo2 Bi2 99.0(6) . 2
O3 Bi2 Mo2 C42 143.6(3) . 2
O4 Bi2 Mo2 C42 -121.5(3) . 2
Bi2 Bi2 Mo2 C42 -79.7(2) 2 2
O3 Bi2 Mo2 C42 -48.5(3) . .
O4 Bi2 Mo2 C42 46.3(3) . .
Bi2 Bi2 Mo2 C42 88.2(3) 2 .
O3 Bi2 Mo2 C46 148.9(2) . 2
O4 Bi2 Mo2 C46 -116.3(2) . 2
Bi2 Bi2 Mo2 C46 -74.41(19) 2 2
O3 Bi2 Mo2 C46 -14.3(3) . .
O4 Bi2 Mo2 C46 80.6(3) . .
Bi2 Bi2 Mo2 C46 122.4(3) 2 .
O3 Bi2 Mo2 C45 111.1(4) . 2
O4 Bi2 Mo2 C45 -154.0(4) . 2
Bi2 Bi2 Mo2 C45 -112.2(4) 2 2
O3 Bi2 Mo2 C45 -6.5(2) . .
O4 Bi2 Mo2 C45 88.4(2) . .
Bi2 Bi2 Mo2 C45 130.2(2) 2 .
O3 Bi2 Mo2 C44 89.49(18) . 2
O4 Bi2 Mo2 C44 -175.69(18) . 2
Bi2 Bi2 Mo2 C44 -133.82(17) 2 2
O3 Bi2 Mo2 C44 -43.1(4) . .
O4 Bi2 Mo2 C44 51.7(4) . .
Bi2 Bi2 Mo2 C44 93.5(4) 2 .
O3 Bi2 Mo2 C43 107.9(3) . 2
O4 Bi2 Mo2 C43 -157.3(3) . 2
Bi2 Bi2 Mo2 C43 -115.4(3) 2 2
O3 Bi2 Mo2 C43 -67.61(16) . .
O4 Bi2 Mo2 C43 27.22(15) . .
Bi2 Bi2 Mo2 C43 69.08(14) 2 .
O3 Bi2 Mo2 Bi2 -136.69(8) . 2
O4 Bi2 Mo2 Bi2 -41.86(7) . 2
O2 Bi1 O1 Si1 -53.2(2) . .
Mo1 Bi1 O1 Si1 -155.7(2) . .
Bi1 Bi1 O1 Si1 162.7(2) 2_556 .
O1 Bi1 O2 Si2 160.28(17) . .
Mo1 Bi1 O2 Si2 -105.96(15) . .
Bi1 Bi1 O2 Si2 -157.02(10) 2_556 .
O4 Bi2 O3 Si3 162.1(2) . .
Mo2 Bi2 O3 Si3 -102.14(19) . .
Bi2 Bi2 O3 Si3 -154.46(13) 2 .
O3 Bi2 O4 Si4 -44.0(2) . .
Mo2 Bi2 O4 Si4 -148.8(2) . .
Bi2 Bi2 O4 Si4 171.1(3) 2 .
Bi1 O1 Si1 C18 -34.3(3) . .
Bi1 O1 Si1 C6 -153.2(2) . .
Bi1 O1 Si1 C12 89.3(2) . .
C23 C18 Si1 O1 -35.8(4) . .
C19 C18 Si1 O1 146.9(3) . .
C23 C18 Si1 C6 85.3(3) . .
C19 C18 Si1 C6 -92.0(4) . .
C23 C18 Si1 C12 -160.5(3) . .
C19 C18 Si1 C12 22.2(4) . .
C7 C6 Si1 O1 -37.6(4) . .
C11 C6 Si1 O1 150.3(3) . .
C7 C6 Si1 C18 -157.9(3) . .
C11 C6 Si1 C18 30.0(4) . .
C7 C6 Si1 C12 84.3(4) . .
C11 C6 Si1 C12 -87.8(3) . .
C13 C12 Si1 O1 133.6(3) . .
C17 C12 Si1 O1 -45.0(4) . .
C13 C12 Si1 C18 -103.2(3) . .
C17 C12 Si1 C18 78.1(4) . .
C13 C12 Si1 C6 12.6(4) . .
C17 C12 Si1 C6 -166.1(3) . .
Bi1 O2 Si2 C36 137.59(17) . .
Bi1 O2 Si2 C24 -102.39(18) . .
Bi1 O2 Si2 C30 15.7(2) . .
C41 C36 Si2 O2 28.6(3) . .
C37 C36 Si2 O2 -157.5(3) . .
C41 C36 Si2 C24 -94.3(3) . .
C37 C36 Si2 C24 79.6(3) . .
C41 C36 Si2 C30 150.2(3) . .
C37 C36 Si2 C30 -36.0(4) . .
C29 C24 Si2 O2 -174.0(3) . .
C25 C24 Si2 O2 8.3(4) . .
C29 C24 Si2 C36 -51.8(4) . .
C25 C24 Si2 C36 130.5(3) . .
C29 C24 Si2 C30 66.1(3) . .
C25 C24 Si2 C30 -111.6(3) . .
C35 C30 Si2 O2 94.1(3) . .
C31 C30 Si2 O2 -80.7(3) . .
C35 C30 Si2 C36 -28.3(4) . .
C31 C30 Si2 C36 156.9(3) . .
C35 C30 Si2 C24 -144.3(3) . .
C31 C30 Si2 C24 40.9(3) . .
Bi2 O3 Si3 C53 148.2(2) . .
Bi2 O3 Si3 C59 -89.5(2) . .
Bi2 O3 Si3 C47 29.7(3) . .
C54 C53 Si3 O3 11.5(6) . .
C58 C53 Si3 O3 -163.7(4) . .
C54 C53 Si3 C59 -111.3(5) . .
C58 C53 Si3 C59 73.5(5) . .
C54 C53 Si3 C47 132.4(5) . .
C58 C53 Si3 C47 -42.8(5) . .
C60 C59 Si3 O3 -159.0(3) . .
C64 C59 Si3 O3 21.6(4) . .
C60 C59 Si3 C53 -37.8(4) . .
C64 C59 Si3 C53 142.8(4) . .
C60 C59 Si3 C47 79.0(3) . .
C64 C59 Si3 C47 -100.4(4) . .
C52 C47 Si3 O3 94.3(5) . .
C48 C47 Si3 O3 -82.3(4) . .
C52 C47 Si3 C53 -24.9(5) . .
C48 C47 Si3 C53 158.5(4) . .
C52 C47 Si3 C59 -143.8(5) . .
C48 C47 Si3 C59 39.6(4) . .
Bi2 O4 Si4 C71 -35.8(3) . .
Bi2 O4 Si4 C65 87.8(3) . .
Bi2 O4 Si4 C77 -153.6(2) . .
C72 C71 Si4 O4 148.2(4) . .
C76 C71 Si4 O4 -38.1(5) . .
C72 C71 Si4 C65 23.8(5) . .
C76 C71 Si4 C65 -162.5(4) . .
C72 C71 Si4 C77 -90.2(5) . .
C76 C71 Si4 C77 83.5(4) . .
C70 C65 Si4 O4 -59.1(4) . .
C66 C65 Si4 O4 120.6(3) . .
C70 C65 Si4 C71 65.4(5) . .
C66 C65 Si4 C71 -114.9(4) . .
C70 C65 Si4 C77 179.0(4) . .
C66 C65 Si4 C77 -1.3(4) . .
C82 C77 Si4 O4 -21.6(4) . .
C78 C77 Si4 O4 163.2(3) . .
C82 C77 Si4 C71 -143.1(4) . .
C78 C77 Si4 C71 41.7(4) . .
C82 C77 Si4 C65 100.1(4) . .
C78 C77 Si4 C65 -75.1(4) . .
